data_1551715
loop_
_publ_author_name
'BUTTRUS, Nabel H.'
'TAQA, Amer A.'
'RUMADTHAN, Eman M. R.'
'JOHMOTO, Kohei'
'UEKUSA, Hidehiro'

_publ_section_title
;
 Crystal Structure of 1,3,5-Trimethylpyridinium iodide
;
_journal_name_full 'X-ray Structure Analysis Online'
_journal_page_first 19
_journal_paper_doi 10.2116/xraystruct.27.19
_journal_volume 27
_journal_year 2011
_chemical_formula_moiety 'C8 H12 N, I'
_chemical_formula_sum 'C8 H12 I N'
_chemical_formula_weight 249.09
_chemical_melting_point 190
_space_group_IT_number 63
_space_group_name_Hall '-C 2c 2'
_space_group_name_H-M_alt 'C m c m'
_symmetry_cell_setting orthorhombic
_symmetry_Int_Tables_number 63
_symmetry_space_group_name_Hall '-C 2c 2'
_symmetry_space_group_name_H-M 'C m c m'
_atom_sites_solution_hydrogens geom
_atom_sites_solution_primary direct
_atom_sites_solution_secondary difmap
_audit_creation_method SHELXL-97
_cell_angle_alpha 90.00
_cell_angle_beta 90.00
_cell_angle_gamma 90.00
_cell_formula_units_Z 4
_cell_length_a 8.9850(9)
_cell_length_b 15.7670(16)
_cell_length_c 6.9940(6)
_cell_measurement_reflns_used 4646
_cell_measurement_temperature 169(2)
_cell_measurement_theta_max 27.37
_cell_measurement_theta_min 3.89
_cell_volume 990.82(16)
_computing_structure_refinement 'SHELXL-97 (Sheldrick, 2008)'
_diffrn_ambient_temperature 169(2)
_diffrn_detector_area_resol_mean 10.0
_diffrn_measured_fraction_theta_full 0.994
_diffrn_measured_fraction_theta_max 0.994
_diffrn_measurement_device_type 'RIGAKU RAXIS-RAPID IP area detector system'
_diffrn_measurement_method \w-scan
_diffrn_radiation_monochromator graphite
_diffrn_radiation_probe x-ray
_diffrn_radiation_type MoK\a
_diffrn_radiation_wavelength 0.71073
_diffrn_reflns_av_R_equivalents 0.0405
_diffrn_reflns_av_sigmaI/netI 0.0258
_diffrn_reflns_limit_h_max 11
_diffrn_reflns_limit_h_min -11
_diffrn_reflns_limit_k_max 20
_diffrn_reflns_limit_k_min -20
_diffrn_reflns_limit_l_max 8
_diffrn_reflns_limit_l_min -9
_diffrn_reflns_number 4646
_diffrn_reflns_theta_full 27.37
_diffrn_reflns_theta_max 27.37
_diffrn_reflns_theta_min 3.89
_diffrn_source 'rotating anode x-ray'
_diffrn_source_type RIGAKU
_exptl_absorpt_coefficient_mu 3.169
_exptl_absorpt_correction_T_max 1.0000
_exptl_absorpt_correction_T_min 0.4766
_exptl_absorpt_correction_type multi-scan
_exptl_absorpt_process_details 'Abscore, T.Higashi, RIGAKU'
_exptl_crystal_colour yellow
_exptl_crystal_density_diffrn 1.670
_exptl_crystal_density_method 'not measured'
_exptl_crystal_description block
_exptl_crystal_F_000 480
_exptl_crystal_size_max 0.24
_exptl_crystal_size_mid 0.20
_exptl_crystal_size_min 0.17
_refine_diff_density_max 0.399
_refine_diff_density_min -0.480
_refine_diff_density_rms 0.112
_refine_ls_extinction_method none
_refine_ls_goodness_of_fit_ref 1.065
_refine_ls_hydrogen_treatment constr
_refine_ls_matrix_type full
_refine_ls_number_parameters 37
_refine_ls_number_reflns 644
_refine_ls_number_restraints 0
_refine_ls_restrained_S_all 1.065
_refine_ls_R_factor_all 0.0224
_refine_ls_R_factor_gt 0.0215
_refine_ls_shift/su_max 0.000
_refine_ls_shift/su_mean 0.000
_refine_ls_structure_factor_coef Fsqd
_refine_ls_weighting_details 'calc w=1/[\s^2^(Fo^2^)+(0.0280P)^2^+0.4732P] where P=(Fo^2^+2Fc^2^)/3'
_refine_ls_weighting_scheme calc
_refine_ls_wR_factor_gt 0.0522
_refine_ls_wR_factor_ref 0.0527
_reflns_number_gt 611
_reflns_number_total 644
_reflns_threshold_expression >2\s(I)
_cod_data_source_file 27_19_1.cif
_cod_data_source_block general
_cod_database_code 1551715

loop_
_symmetry_equiv_pos_as_xyz
'x, y, z'
'-x, -y, z+1/2'
'x, -y, -z'
'-x, y, -z+1/2'
'x+1/2, y+1/2, z'
'-x+1/2, -y+1/2, z+1/2'
'x+1/2, -y+1/2, -z'
'-x+1/2, y+1/2, -z+1/2'
'-x, -y, -z'
'x, y, -z-1/2'
'-x, y, z'
'x, -y, z-1/2'
'-x+1/2, -y+1/2, -z'
'x+1/2, y+1/2, -z-1/2'
'-x+1/2, y+1/2, z'
'x+1/2, -y+1/2, z-1/2'

loop_
_atom_site_label
_atom_site_type_symbol
_atom_site_fract_x
_atom_site_fract_y
_atom_site_fract_z
_atom_site_U_iso_or_equiv
_atom_site_adp_type
_atom_site_occupancy
_atom_site_symmetry_multiplicity
_atom_site_calc_flag
_atom_site_refinement_flags
I1 I 0.0000 0.179303(17) 0.7500 0.05044(14) Uani 1 4 d S
C3 C 0.5000 -0.0713(3) 0.7500 0.0491(10) Uani 1 4 d S
H3 H 0.5000 -0.1315 0.7500 0.059 Uiso 1 4 calc SR
N1 N 0.5000 0.1001(2) 0.7500 0.0469(8) Uani 1 4 d S
C2 C 0.3655(4) -0.0292(2) 0.7500 0.0479(7) Uani 1 2 d S
C1 C 0.3696(4) 0.0581(2) 0.7500 0.0480(7) Uani 1 2 d S
H1 H 0.2790 0.0891 0.7500 0.058 Uiso 1 2 calc SR
C4 C 0.2186(5) -0.0747(3) 0.7500 0.0820(14) Uani 1 2 d S
H4A H 0.2233 -0.1231 0.8378 0.123 Uiso 0.50 1 calc PR
H4B H 0.1966 -0.0950 0.6206 0.123 Uiso 0.50 1 calc PR
H4C H 0.1400 -0.0357 0.7916 0.123 Uiso 0.50 1 calc PR
C5 C 0.5000 0.1947(3) 0.7500 0.081(2) Uani 1 4 d S
H5A H 0.4288 0.2154 0.8453 0.122 Uiso 0.25 1 calc PR
H5B H 0.4714 0.2154 0.6231 0.122 Uiso 0.25 1 calc PR
H5C H 0.5999 0.2154 0.7816 0.122 Uiso 0.25 1 calc PR

loop_
_atom_site_aniso_label
_atom_site_aniso_U_11
_atom_site_aniso_U_22
_atom_site_aniso_U_33
_atom_site_aniso_U_23
_atom_site_aniso_U_13
_atom_site_aniso_U_12
I1 0.04416(19) 0.04207(19) 0.0651(2) 0.000 0.000 0.000
C3 0.065(3) 0.045(2) 0.0366(19) 0.000 0.000 0.000
N1 0.063(2) 0.0381(17) 0.0393(17) 0.000 0.000 0.000
C2 0.0511(17) 0.0562(18) 0.0365(13) 0.000 0.000 -0.0107(14)
C1 0.0474(16) 0.0562(18) 0.0405(14) 0.000 0.000 0.0096(13)
C4 0.066(2) 0.105(4) 0.075(3) 0.000 0.000 -0.039(3)
C5 0.132(7) 0.042(3) 0.070(4) 0.000 0.000 0.000

loop_
_atom_type_symbol
_atom_type_description
_atom_type_scat_dispersion_real
_atom_type_scat_dispersion_imag
_atom_type_scat_source
C C 0.0033 0.0016 'International Tables Vol C Tables 4.2.6.8 and 6.1.1.4'
H H 0.0000 0.0000 'International Tables Vol C Tables 4.2.6.8 and 6.1.1.4'
N N 0.0061 0.0033 'International Tables Vol C Tables 4.2.6.8 and 6.1.1.4'
I I -0.4742 1.8119 'International Tables Vol C Tables 4.2.6.8 and 6.1.1.4'

loop_
_geom_angle_atom_site_label_1
_geom_angle_atom_site_label_2
_geom_angle_atom_site_label_3
_geom_angle
_geom_angle_site_symmetry_1
C2 C3 C2 122.4(4) 11_655
C2 C3 H3 118.8 11_655
C2 C3 H3 118.8 .
C1 N1 C1 121.0(4) 11_655
C1 N1 C5 119.48(18) 11_655
C1 N1 C5 119.48(18) .
C1 C2 C3 117.2(3) .
C1 C2 C4 120.1(3) .
C3 C2 C4 122.7(3) .
N1 C1 C2 121.0(3) .
N1 C1 H1 119.5 .
C2 C1 H1 119.5 .
C2 C4 H4A 109.5 .
C2 C4 H4B 109.5 .
H4A C4 H4B 109.5 .
C2 C4 H4C 109.5 .
H4A C4 H4C 109.5 .
H4B C4 H4C 109.5 .
N1 C5 H5A 109.5 .
N1 C5 H5B 109.5 .
H5A C5 H5B 109.5 .
N1 C5 H5C 109.5 .
H5A C5 H5C 109.5 .
H5B C5 H5C 109.5 .

loop_
_geom_bond_atom_site_label_1
_geom_bond_atom_site_label_2
_geom_bond_distance
_geom_bond_site_symmetry_2
C3 C2 1.379(4) 11_655
C3 C2 1.379(4) .
C3 H3 0.9500 .
N1 C1 1.346(4) 11_655
N1 C1 1.346(4) .
N1 C5 1.493(6) .
C2 C1 1.376(4) .
C2 C4 1.502(5) .
C1 H1 0.9500 .
C4 H4A 0.9800 .
C4 H4B 0.9800 .
C4 H4C 0.9800 .
C5 H5A 0.9800 .
C5 H5B 0.9800 .
C5 H5C 0.9800 .

loop_
_geom_torsion_atom_site_label_1
_geom_torsion_atom_site_label_2
_geom_torsion_atom_site_label_3
_geom_torsion_atom_site_label_4
_geom_torsion
_geom_torsion_site_symmetry_1
C2 C3 C2 C1 0.0 11_655
C2 C3 C2 C4 180.0 11_655
C1 N1 C1 C2 0.0 11_655
C5 N1 C1 C2 180.0 .
C3 C2 C1 N1 0.0 .
C4 C2 C1 N1 180.0 .
